data_2000673
loop_
_publ_author_name
'Bandoli, G.'
'Mazzi, U.'
'Pietzsch, H.-J.'
'Spies, H.'

_publ_section_title
;Structure of
 (benzenethiolato)oxo[<i>N</i>-(2-sulfidophenyl)salicylideneiminato(2-)-<i>O</i>,<i>N</i>,<i>S</i>]technetium(V)
;
_journal_issue 8
_journal_name_full 'Acta Crystallographica Section C'
_journal_page_first 1422
_journal_page_last 1425
_journal_paper_doi 10.1107/S0108270191014798
_journal_volume 48
_journal_year 1992
_chemical_formula_sum 'C19 H14 N O2 S2 Tc'
_chemical_formula_weight 451.2
_symmetry_cell_setting monoclinic
_symmetry_space_group_name_H-M 'P 1 21 1'
_cell_angle_alpha 90
_cell_angle_beta 93.600(10)
_cell_angle_gamma 90
_cell_formula_units_Z 2
_cell_length_a 7.9010(10)
_cell_length_b 10.1470(10)
_cell_length_c 11.370(2)
_cell_volume 909.8(2)
_diffrn_radiation_type Mo
_diffrn_radiation_wavelength 0.71073
_exptl_absorpt_coefficient_mu 1.0
_exptl_crystal_density_diffrn 1.646
_exptl_crystal_F_000 452
_cod_data_source_file se0080.cif
_cod_data_source_block se0080a
_cod_original_sg_symbol_H-M 'P 21'
_cod_original_formula_sum 'C19 H14 N1 O2 S2 Tc1'
_cod_database_code 2000673

loop_
_atom_site_label
_atom_site_fract_x
_atom_site_fract_y
_atom_site_fract_z
_atom_site_U_iso_or_equiv
_atom_site_attached_hydrogens
Tc .31460(10) .2771 .6154(4) .0480(10) 0
S(1) .3103(5) .1182(5) .4803(4) .0660(10) 0
S(2) .1641(6) .1404(5) .7267(4) .0690(10) 0
O(1) .5080(9) .2873(15) .6810(7) .067(2) 0
O(2) .1491(13) .4132(11) .6727(9) .066(2) 0
N(1) .3318(12) .4066(12) .4696(9) .048(2) 0
C(1) .3875(6) .2118(11) .3585(4) .050(2) 0
C(2) .4510 .1476 .2622 .058(2) 1
C(3) .5062 .2206 .1679 .065(2) 1
C(4) .4979 .3579 .1701 .069(2) 1
C(5) .4344 .4222 .2665 .067(2) 1
C(6) .3792 .3491 .3607 .047(2) 0
C(7) .2724(14) .5182(13) .4556(11) .052(2) 1
C(8) .1986(7) .5982(7) .5424(5) .047(2) 0
C(9) .1796 .7329 .5206 .066(2) 1
C(10) .1024 .8130 .6014 .076(2) 1
C(11) .0442 .7584 .7039 .061(2) 1
C(12) .0631 .6237 .7257 .065(2) 1
C(13) .1403 .5437 .6449 .044(2) 0
C(14) .0653(9) .2399(8) .8327(6) .063(2) 0
C(15) -.1113 .2465 .8281 .070(2) 1
C(16) -.1920 .3235 .9095 .076(2) 1
C(17) -.0960 .3939 .9953 .098(2) 1
C(18) .0807 .3873 .9999 .098(2) 1
C(19) .1613 .3103 .9185 .076(2) 1

loop_
_geom_bond_atom_site_label_1
_geom_bond_atom_site_label_2
_geom_bond_distance
Tc S(1) 2.225(5)
Tc S(2) 2.265(5)
Tc O(1) 1.661(7)
Tc O(2) 2.037(11)
Tc N(1) 2.126(11)
S(1) C(1) 1.820(10)
S(2) C(14) 1.790(10)
O(2) C(13) 1.360(10)
N(1) C(6) 1.440(10)
N(1) C(7) 1.230(10)
C(7) C(8) 1.430(10)
